data_2203225
loop_
_publ_author_name
'Bouchouit, Karim'
'Bendheif, Leulmi'
'Benali-Cherif, Nouredine'

_publ_section_title
;
D-Phenylglycinium nitrate
;
_journal_issue 2
_journal_name_full 'Acta Crystallographica, Section E'
_journal_page_first o272
_journal_page_last o274
_journal_paper_doi 10.1107/S1600536804000972
_journal_volume 60
_journal_year 2004
_chemical_formula_iupac 'C8 H10 N O2 + , N O3 -'
_chemical_formula_moiety 'C8 H10 N O2 + , N O3 -'
_chemical_formula_structural 'C8 H10 N2 O5'
_chemical_formula_sum 'C8 H10 N2 O5'
_chemical_formula_weight 214.18
_chemical_name_common 'D-Phynylglycinium nitrate'
_chemical_name_systematic
;
D-Phenylglycinium nitrate
;
_space_group_IT_number 4
_symmetry_cell_setting monoclinic
_symmetry_space_group_name_Hall 'P 2yb'
_symmetry_space_group_name_H-M 'P 1 21 1'
_atom_sites_solution_hydrogens geom
_atom_sites_solution_primary direct
_atom_sites_solution_secondary difmap
_cell_angle_alpha 90
_cell_angle_beta 94.943(3)
_cell_angle_gamma 90
_cell_formula_units_Z 4
_cell_length_a 10.4320(3)
_cell_length_b 5.6450(2)
_cell_length_c 16.7830(2)
_cell_measurement_reflns_used 3980
_cell_measurement_temperature 293(2)
_cell_measurement_theta_max 26.30
_cell_measurement_theta_min 1.96
_cell_volume 984.65(5)
_computing_cell_refinement 'DENZO and SCALEPACK (Otwinowski & Minor, 1997)'
_computing_data_collection 'KappaCCD Reference Manual (Nonius, 1998)'
_computing_data_reduction 'DENZO and SCALEPACK'
_computing_molecular_graphics 'ORTEP3 (Farrugia, 1997) and PLUTON (Spek, 1990)'
_computing_publication_material 'WinGX (Farrugia, 1999)'
_computing_structure_refinement 'SHELXL97 (Sheldrick, 1997)'
_computing_structure_solution 'SIR2002 (Burla et al., 2003)'
_diffrn_ambient_temperature 293(2)
_diffrn_measured_fraction_theta_full 0.966
_diffrn_measured_fraction_theta_max 0.966
_diffrn_measurement_device 'Nonius KappaCCD area-detector'
_diffrn_measurement_method \f
_diffrn_radiation_monochromator graphite
_diffrn_radiation_source 'fine-focus sealed tube'
_diffrn_radiation_type MoK\a
_diffrn_radiation_wavelength 0.71073
_diffrn_reflns_av_R_equivalents 0.0686
_diffrn_reflns_av_sigmaI/netI 0.0929
_diffrn_reflns_limit_h_max 12
_diffrn_reflns_limit_h_min -12
_diffrn_reflns_limit_k_max 6
_diffrn_reflns_limit_k_min -6
_diffrn_reflns_limit_l_max 20
_diffrn_reflns_limit_l_min -20
_diffrn_reflns_number 7185
_diffrn_reflns_theta_full 26.30
_diffrn_reflns_theta_max 26.30
_diffrn_reflns_theta_min 1.96
_diffrn_standards_decay_% 0
_diffrn_standards_number 0
_exptl_absorpt_coefficient_mu 0.122
_exptl_absorpt_correction_type none
_exptl_crystal_colour colourless
_exptl_crystal_density_diffrn 1.445
_exptl_crystal_density_meas ?
_exptl_crystal_density_method .
_exptl_crystal_description prism
_exptl_crystal_F_000 448
_exptl_crystal_size_max 0.25
_exptl_crystal_size_mid 0.20
_exptl_crystal_size_min 0.15
_refine_diff_density_max 0.246
_refine_diff_density_min -0.274
_refine_ls_extinction_method none
_refine_ls_goodness_of_fit_ref 1.158
_refine_ls_hydrogen_treatment mixed
_refine_ls_matrix_type full
_refine_ls_number_parameters 328
_refine_ls_number_reflns 3752
_refine_ls_number_restraints 1
_refine_ls_restrained_S_all 1.158
_refine_ls_R_factor_all 0.0858
_refine_ls_R_factor_gt 0.0563
_refine_ls_shift/su_max 0.004
_refine_ls_shift/su_mean 0.001
_refine_ls_structure_factor_coef Fsqd
_refine_ls_weighting_details 'calc w = 1/[\s^2^(Fo^2^)+(0.0724P)^2^] where P=(Fo^2^+2Fc^2^)/3'
_refine_ls_weighting_scheme calc
_refine_ls_wR_factor_gt 0.1160
_refine_ls_wR_factor_ref 0.1381
_reflns_number_gt 2831
_reflns_number_total 3752
_reflns_threshold_expression I>2\s(I)
_cod_original_sg_symbol_H-M 'P 21'
_cod_database_code 2203225

loop_
_symmetry_equiv_pos_as_xyz
'x, y, z'
'-x, y+1/2, -z'

loop_
_atom_site_label
_atom_site_fract_x
_atom_site_fract_y
_atom_site_fract_z
_atom_site_U_iso_or_equiv
_atom_site_adp_type
_atom_site_calc_flag
_atom_site_refinement_flags
_atom_site_occupancy
_atom_site_type_symbol
C1A 0.1469(4) 0.4257(8) 0.4835(2) 0.0249(9) Uani d . 1 C
C1B 0.1415(4) 0.7185(7) -0.0142(2) 0.0263(10) Uani d . 1 C
C2A 0.1714(4) 0.2955(8) 0.5622(2) 0.0245(9) Uani d . 1 C
H2 0.1462 0.1248 0.5531 0.014(9) Uiso d R 1 H
C2B 0.1869(3) 0.5997(7) 0.0639(2) 0.0213(9) Uani d . 1 C
H22 0.1759 0.4347 0.0539 0.032(12) Uiso d R 1 H
C3A 0.3143(4) 0.2959(8) 0.5912(3) 0.0285(10) Uani d . 1 C
C3B 0.3260(4) 0.6582(8) 0.0902(2) 0.0251(9) Uani d . 1 C
C4A 0.3722(5) 0.4762(9) 0.6352(3) 0.0482(14) Uani d . 1 C
H4 0.3345 0.6174 0.6443 0.048(14) Uiso d R 1 H
C4B 0.3981(4) 0.4990(10) 0.1380(3) 0.0455(13) Uani d . 1 C
H44 0.3606 0.3541 0.1508 0.032(12) Uiso d R 1 H
C5A 0.5039(5) 0.4687(13) 0.6568(4) 0.0649(18) Uani d . 1 C
H5 0.5389 0.6080 0.6802 0.061(17) Uiso d R 1 H
C5B 0.5256(5) 0.5495(12) 0.1627(4) 0.0654(19) Uani d . 1 C
H55 0.5668 0.4342 0.1966 0.069(18) Uiso d R 1 H
C6A 0.5762(5) 0.2815(14) 0.6332(4) 0.0659(17) Uani d . 1 C
H6 0.6636 0.2574 0.6490 0.13(3) Uiso d R 1 H
C6B 0.5817(5) 0.7518(12) 0.1387(4) 0.0565(15) Uani d . 1 C
H66 0.6694 0.7846 0.1531 0.070(18) Uiso d R 1 H
C7A 0.5185(5) 0.1051(12) 0.5888(4) 0.0664(18) Uani d . 1 C
H7 0.5581 -0.0329 0.5690 0.059(17) Uiso d R 1 H
C7B 0.5107(5) 0.9092(12) 0.0901(4) 0.0589(16) Uani d . 1 C
H77 0.5451 1.0546 0.0721 0.071(19) Uiso d R 1 H
C8A 0.3882(5) 0.1093(10) 0.5671(3) 0.0500(14) Uani d . 1 C
H8 0.3462 -0.0228 0.5437 0.049(15) Uiso d R 1 H
C8B 0.3828(4) 0.8655(9) 0.0671(3) 0.0432(13) Uani d . 1 C
H88 0.3309 0.9665 0.0323 0.046(14) Uiso d R 1 H
N1A 0.0896(3) 0.3989(7) 0.6226(2) 0.0291(9) Uani d . 1 N
H10 -0.0042 0.3649 0.6087 0.050(15) Uiso d R 1 H
H11 0.1036 0.5605 0.6336 0.053(17) Uiso d R 1 H
H12 0.1105 0.3164 0.6637 0.07(2) Uiso d R 1 H
N1B 0.0990(3) 0.6691(6) 0.12531(19) 0.0245(8) Uani d . 1 N
H100 0.0989 0.8453 0.1335 0.018(11) Uiso d R 1 H
H110 0.0160 0.6233 0.1050 0.034(12) Uiso d R 1 H
H120 0.1270 0.5971 0.1791 0.08(2) Uiso d R 1 H
N2A 0.8659(3) 0.3989(6) 0.2635(2) 0.0284(8) Uani d . 1 N
N2B 0.1387(3) 0.1677(6) 0.2384(2) 0.0277(8) Uani d . 1 N
O1A 0.1060(3) 0.6267(6) 0.47733(18) 0.0381(8) Uani d . 1 O
O1B 0.0802(3) 0.9000(6) -0.01840(17) 0.0342(8) Uani d . 1 O
O2A 0.1759(3) 0.2876(7) 0.42532(18) 0.0449(9) Uani d . 1 O
H 0.1607 0.3380 0.3724 0.039(14) Uiso d R 1 H
O2B 0.1820(3) 0.6028(6) -0.07435(19) 0.0474(10) Uani d . 1 O
H' 0.1647 0.6729 -0.1198 0.055(16) Uiso d R 1 H
O3A 0.8728(3) 0.5946(6) 0.2296(2) 0.0452(9) Uani d . 1 O
O3B 0.1315(3) -0.0109(6) 0.2801(2) 0.0428(9) Uani d . 1 O
O4A 0.8454(4) 0.2135(6) 0.22480(19) 0.0492(10) Uani d . 1 O
O4B 0.1270(4) 0.1552(6) 0.16386(17) 0.0424(9) Uani d . 1 O
O5A 0.8820(3) 0.3867(6) 0.33787(19) 0.0438(9) Uani d . 1 O
O5B 0.1552(3) 0.3716(5) 0.2692(2) 0.0368(8) Uani d . 1 O

loop_
_atom_site_aniso_label
_atom_site_aniso_U_11
_atom_site_aniso_U_22
_atom_site_aniso_U_33
_atom_site_aniso_U_12
_atom_site_aniso_U_13
_atom_site_aniso_U_23
C1A 0.020(2) 0.032(2) 0.023(2) -0.0022(17) 0.0011(17) 0.0021(17)
C1B 0.023(2) 0.032(2) 0.024(2) 0.0016(17) 0.0000(17) 0.0002(17)
C2A 0.023(2) 0.030(2) 0.020(2) -0.0011(17) 0.0021(17) -0.0019(17)
C2B 0.021(2) 0.024(2) 0.018(2) 0.0022(16) 0.0007(16) 0.0021(15)
C3A 0.032(2) 0.032(2) 0.021(2) 0.0014(18) 0.0028(19) 0.0072(18)
C3B 0.022(2) 0.034(2) 0.019(2) 0.0014(17) 0.0002(16) 0.0013(18)
C4A 0.039(3) 0.044(3) 0.060(4) 0.006(2) -0.008(2) -0.019(3)
C4B 0.030(3) 0.052(3) 0.052(3) -0.001(2) -0.005(2) 0.023(3)
C5A 0.047(4) 0.074(5) 0.071(5) -0.011(3) -0.013(3) -0.013(4)
C5B 0.032(3) 0.082(4) 0.078(5) -0.002(3) -0.020(3) 0.039(4)
C6A 0.032(3) 0.084(4) 0.080(5) 0.005(3) -0.006(3) 0.005(4)
C6B 0.022(3) 0.077(4) 0.070(4) -0.008(3) -0.003(2) 0.010(4)
C7A 0.035(3) 0.069(4) 0.096(5) 0.016(3) 0.010(3) -0.009(4)
C7B 0.036(3) 0.055(3) 0.085(5) -0.017(3) 0.002(3) 0.019(3)
C8A 0.044(3) 0.043(3) 0.064(4) 0.007(2) 0.005(3) -0.007(3)
C8B 0.032(3) 0.041(3) 0.056(4) -0.003(2) -0.002(2) 0.016(2)
N1A 0.031(2) 0.031(2) 0.026(2) -0.0006(16) 0.0073(16) 0.0015(18)
N1B 0.029(2) 0.0260(17) 0.0181(19) -0.0045(15) 0.0009(14) 0.0030(15)
N2A 0.0297(19) 0.033(2) 0.023(2) 0.0031(16) 0.0021(16) -0.0003(17)
N2B 0.035(2) 0.0240(17) 0.024(2) 0.0007(15) 0.0025(15) 0.0012(16)
O1A 0.0435(19) 0.0393(19) 0.0308(19) 0.0074(16) -0.0007(14) 0.0059(15)
O1B 0.0377(18) 0.0392(18) 0.0248(17) 0.0136(14) -0.0024(13) 0.0070(13)
O2A 0.066(2) 0.051(2) 0.0175(18) 0.0122(18) 0.0036(15) -0.0011(15)
O2B 0.065(2) 0.057(2) 0.0213(18) 0.0336(19) 0.0078(15) 0.0072(15)
O3A 0.045(2) 0.041(2) 0.050(2) 0.0010(16) 0.0034(16) 0.0170(17)
O3B 0.068(2) 0.0303(19) 0.0308(19) 0.0023(15) 0.0082(16) 0.0128(14)
O4A 0.083(3) 0.042(2) 0.0228(19) -0.0085(18) 0.0029(17) -0.0089(15)
O4B 0.078(3) 0.0325(17) 0.0174(17) -0.0082(17) 0.0063(15) -0.0003(15)
O5A 0.076(3) 0.0323(18) 0.0239(19) -0.0014(16) 0.0069(16) -0.0073(15)
O5B 0.053(2) 0.0312(18) 0.0262(19) -0.0035(15) 0.0041(15) -0.0047(14)

loop_
_atom_type_symbol
_atom_type_description
_atom_type_scat_dispersion_real
_atom_type_scat_dispersion_imag
_atom_type_scat_source
C C 0.0033 0.0016 'International Tables Vol C Tables 4.2.6.8 and 6.1.1.4'
H H 0.0000 0.0000 'International Tables Vol C Tables 4.2.6.8 and 6.1.1.4'
N N 0.0061 0.0033 'International Tables Vol C Tables 4.2.6.8 and 6.1.1.4'
O O 0.0106 0.0060 'International Tables Vol C Tables 4.2.6.8 and 6.1.1.4'

loop_
_geom_angle_atom_site_label_1
_geom_angle_atom_site_label_2
_geom_angle_atom_site_label_3
_geom_angle
O1A C1A O2A 126.6(4)
O1A C1A C2A 124.1(4)
O2A C1A C2A 109.3(4)
O1B C1B O2B 125.8(4)
O1B C1B C2B 123.6(4)
O2B C1B C2B 110.6(3)
N1A C2A C1A 109.7(3)
N1A C2A C3A 112.4(3)
C1A C2A C3A 111.4(3)
N1A C2A H2 108.7
C1A C2A H2 108.0
C3A C2A H2 106.5
N1B C2B C1B 108.5(3)
N1B C2B C3B 111.9(3)
C1B C2B C3B 112.1(3)
N1B C2B H22 107.9
C1B C2B H22 104.9
C3B C2B H22 111.3
C4A C3A C8A 119.5(4)
C4A C3A C2A 123.1(4)
C8A C3A C2A 117.2(4)
C8B C3B C4B 119.2(4)
C8B C3B C2B 121.7(4)
C4B C3B C2B 119.1(4)
C3A C4A C5A 119.9(5)
C3A C4A H4 124.5
C5A C4A H4 114.6
C3B C4B C5B 119.9(5)
C3B C4B H44 118.8
C5B C4B H44 121.2
C6A C5A C4A 120.2(6)
C6A C5A H5 124.1
C4A C5A H5 115.0
C6B C5B C4B 120.6(5)
C6B C5B H55 124.9
C4B C5B H55 114.4
C7A C6A C5A 119.6(5)
C7A C6A H6 115.1
C5A C6A H6 125.1
C5B C6B C7B 119.5(5)
C5B C6B H66 121.4
C7B C6B H66 119.1
C6A C7A C8A 121.0(5)
C6A C7A H7 127.4
C8A C7A H7 111.6
C6B C7B C8B 120.6(5)
C6B C7B H77 122.9
C8B C7B H77 116.5
C7A C8A C3A 119.8(5)
C7A C8A H8 120.9
C3A C8A H8 118.5
C7B C8B C3B 120.1(5)
C7B C8B H88 123.4
C3B C8B H88 116.4
C2A N1A H10 111.6
C2A N1A H11 114.9
H10 N1A H11 111.3
C2A N1A H12 102.4
H10 N1A H12 105.2
H11 N1A H12 110.6
C2B N1B H100 111.3
C2B N1B H110 106.2
H100 N1B H110 108.1
C2B N1B H120 111.4
H100 N1B H120 106.3
H110 N1B H120 113.6
O4A N2A O5A 118.7(4)
O4A N2A O3A 121.5(4)
O5A N2A O3A 119.8(4)
O3B N2B O4B 121.2(3)
O3B N2B O5B 121.5(4)
O4B N2B O5B 117.3(3)
C1A O2A H 119.9
C1B O2B H' 113.5

loop_
_geom_bond_atom_site_label_1
_geom_bond_atom_site_label_2
_geom_bond_distance
C1A O1A 1.213(5)
C1A O2A 1.306(5)
C1A C2A 1.514(6)
C1B O1B 1.207(5)
C1B O2B 1.303(5)
C1B C2B 1.512(5)
C2A N1A 1.499(5)
C2A C3A 1.528(5)
C2A H2 1.0072
C2B N1B 1.489(5)
C2B C3B 1.516(5)
C2B H22 0.9512
C3A C4A 1.367(6)
C3A C8A 1.385(7)
C3B C8B 1.382(6)
C3B C4B 1.384(6)
C4A C5A 1.391(7)
C4A H4 0.9076
C4B C5B 1.388(7)
C4B H44 0.9392
C5A C6A 1.376(9)
C5A H5 0.9386
C5B C6B 1.361(9)
C5B H55 0.9428
C6A C7A 1.354(9)
C6A H6 0.9372
C6B C7B 1.378(8)
C6B H66 0.9440
C7A C8A 1.377(7)
C7A H7 0.9547
C7B C8B 1.379(6)
C7B H77 0.9553
C8A H8 0.9344
C8B H88 0.9511
N1A H10 1.0044
N1A H11 0.9397
N1A H12 0.8441
N1B H100 1.0040
N1B H110 0.9396
N1B H120 1.0105
N2A O4A 1.241(5)
N2A O5A 1.246(5)
N2A O3A 1.248(5)
N2B O3B 1.234(5)
N2B O4B 1.248(4)
N2B O5B 1.268(5)
O2A H 0.9336
O2B H' 0.8650

loop_
_geom_hbond_atom_site_label_D
_geom_hbond_atom_site_label_H
_geom_hbond_atom_site_label_A
_geom_hbond_site_symmetry_A
_geom_hbond_distance_DH
_geom_hbond_distance_HA
_geom_hbond_distance_DA
_geom_hbond_angle_DHA
O2A H O3B 1_555 0.93 2.51 2.966(5) 110
O2A H O5B 1_555 0.93 1.74 2.653(5) 166
O2B H' O4A 2_655 0.87 1.77 2.593(5) 158
N1A H10 O1A 2_546 1.01 2.18 2.958(5) 133
N1A H10 O3B 2_556 1.01 2.48 2.982(5) 110
N1A H11 O4A 2_656 0.94 2.54 3.142(5) 122
N1A H11 O5A 2_656 0.94 1.91 2.842(5) 174
N1A H12 O3A 2_646 0.85 2.18 3.015(5) 170
N1A H12 O5A 2_646 0.85 2.43 2.976(5) 123
N1B H100 O3B 1_565 1.00 2.59 3.158(5) 116
N1B H100 O4B 1_565 1.00 1.84 2.829(5) 168
N1B H110 O1B 2_545 0.94 2.11 2.906(4) 142
N1B H120 O4B 1_555 1.01 2.51 2.981(5) 108
N1B H120 O5B 1_555 1.01 1.98 2.958(5) 163

loop_
_geom_torsion_atom_site_label_1
_geom_torsion_atom_site_label_2
_geom_torsion_atom_site_label_3
_geom_torsion_atom_site_label_4
_geom_torsion
O1A C1A C2A N1A 24.1(5)
O2A C1A C2A N1A -155.8(3)
O1A C1A C2A C3A -101.2(4)
O2A C1A C2A C3A 78.9(4)
O1B C1B C2B N1B 25.4(4)
O2B C1B C2B N1B -156.6(3)
O1B C1B C2B C3B -98.6(4)
O2B C1B C2B C3B 79.4(4)
N1A C2A C3A C4A -37.6(5)
C1A C2A C3A C4A 86.0(4)
N1A C2A C3A C8A 146.1(4)
C1A C2A C3A C8A -90.3(4)
N1B C2B C3B C8B -95.9(4)
C1B C2B C3B C8B 26.1(5)
N1B C2B C3B C4B 84.8(4)
C1B C2B C3B C4B -153.2(4)
C8A C3A C4A C5A -1.3(7)
C2A C3A C4A C5A -177.5(4)
C8B C3B C4B C5B 0.6(7)
C2B C3B C4B C5B 179.9(4)
C3A C4A C5A C6A 1.0(8)
C3B C4B C5B C6B -1.7(8)
C4A C5A C6A C7A 0.1(9)
C4B C5B C6B C7B 1.1(9)
C5A C6A C7A C8A -0.8(9)
C5B C6B C7B C8B 0.6(9)
C6A C7A C8A C3A 0.4(8)
C4A C3A C8A C7A 0.7(7)
C2A C3A C8A C7A 177.1(4)
C4B C3B C8B C7B 1.1(7)
C2B C3B C8B C7B -178.2(4)
C6B C7B C8B C3B -1.7(8)

_cod_duplicate_entry 1100172
